data_7714457
loop_
_publ_author_name
'Puthiyaveetil, Sruthi S.'
'Kassymbek, Aishabibi'
'Dmitrienko, Anton'
'Pilkington, Melanie'
'Nikonov, Georgii I.'

_publ_section_title
;
 1,3-C-H bond activation on a transient gallium(I)/isocyanate adduct.
;
_journal_name_full 'Dalton transactions (Cambridge, England : 2003)'
_journal_paper_doi 10.1039/d3dt03367h
_journal_year 2023
_chemical_formula_sum 'C38 H52 Ga N3 O2 S'
_chemical_formula_weight 684.60
_chemical_properties_physical Air-sensitive,Moisture-sensitive
_space_group_crystal_system monoclinic
_space_group_IT_number 14
_space_group_name_Hall '-P 2yn'
_space_group_name_H-M_alt 'P 1 21/n 1'
_atom_sites_solution_hydrogens geom
_audit_creation_method SHELXL-2018/3
_audit_update_record
;
2023-08-21 deposited with the CCDC.	2023-11-07 downloaded from the CCDC.
;
_cell_angle_alpha 90
_cell_angle_beta 94.397(2)
_cell_angle_gamma 90
_cell_formula_units_Z 4
_cell_length_a 12.1241(7)
_cell_length_b 19.7684(12)
_cell_length_c 15.2234(9)
_cell_measurement_reflns_used 9747
_cell_measurement_temperature 150(2)
_cell_measurement_theta_max 28.25
_cell_measurement_theta_min 2.23
_cell_volume 3637.9(4)
_computing_cell_refinement 'Bruker SAINT'
_computing_data_collection 'Bruker APEX2'
_computing_data_reduction 'Bruker SAINT'
_computing_molecular_graphics 'Bruker SHELXTL'
_computing_publication_material 'Bruker SHELXTL'
_computing_structure_refinement 'SHELXL-2018/3 (Sheldrick, 2018)'
_computing_structure_solution 'SHELXT 2014/4 (Sheldrick, 2014)'
_diffrn_ambient_temperature 150(2)
_diffrn_measured_fraction_theta_full 0.999
_diffrn_measured_fraction_theta_max 0.989
_diffrn_measurement_device_type 'Bruker APEX-II CCD'
_diffrn_measurement_method '\f and \w scans'
_diffrn_radiation_type MoK\a
_diffrn_radiation_wavelength 0.71073
_diffrn_reflns_av_R_equivalents 0.0938
_diffrn_reflns_av_unetI/netI 0.0444
_diffrn_reflns_Laue_measured_fraction_full 0.999
_diffrn_reflns_Laue_measured_fraction_max 0.989
_diffrn_reflns_limit_h_max 16
_diffrn_reflns_limit_h_min -15
_diffrn_reflns_limit_k_max 26
_diffrn_reflns_limit_k_min -26
_diffrn_reflns_limit_l_max 12
_diffrn_reflns_limit_l_min -20
_diffrn_reflns_number 77126
_diffrn_reflns_point_group_measured_fraction_full 0.999
_diffrn_reflns_point_group_measured_fraction_max 0.989
_diffrn_reflns_theta_full 25.242
_diffrn_reflns_theta_max 28.461
_diffrn_reflns_theta_min 1.691
_exptl_absorpt_coefficient_mu 0.849
_exptl_absorpt_correction_T_max 0.768
_exptl_absorpt_correction_T_min 0.431
_exptl_absorpt_correction_type multi-scan
_exptl_absorpt_process_details 'Bruker SADABS'
_exptl_crystal_colour colourless
_exptl_crystal_density_diffrn 1.250
_exptl_crystal_description block
_exptl_crystal_F_000 1456
_exptl_crystal_size_max 0.18
_exptl_crystal_size_mid 0.09
_exptl_crystal_size_min 0.09
_refine_diff_density_max 0.515
_refine_diff_density_min -0.467
_refine_diff_density_rms 0.070
_refine_ls_extinction_method none
_refine_ls_goodness_of_fit_ref 1.092
_refine_ls_hydrogen_treatment constr
_refine_ls_matrix_type full
_refine_ls_number_parameters 417
_refine_ls_number_reflns 9091
_refine_ls_number_restraints 0
_refine_ls_restrained_S_all 1.092
_refine_ls_R_factor_all 0.0651
_refine_ls_R_factor_gt 0.0484
_refine_ls_shift/su_max 0.012
_refine_ls_shift/su_mean 0.000
_refine_ls_structure_factor_coef Fsqd
_refine_ls_weighting_details 'w=1/[\s^2^(Fo^2^)+(0.0244P)^2^+5.0382P] where P=(Fo^2^+2Fc^2^)/3'
_refine_ls_weighting_scheme calc
_refine_ls_wR_factor_gt 0.0960
_refine_ls_wR_factor_ref 0.1038
_reflns_Friedel_coverage 0.000
_reflns_number_gt 7517
_reflns_number_total 9091
_reflns_threshold_expression 'I > 2\s(I)'
_cod_data_source_file d3dt03367h2.cif
_cod_data_source_block SS11_0m_a_pl
_cod_original_sg_symbol_H-M 'P 21/n'
_cod_database_code 7714457
_shelx_shelxl_version_number 2018/3
_shelx_space_group_comment
;
The symmetry employed for this shelxl refinement is uniquely defined
by the following loop, which should always be used as a source of
symmetry information in preference to the above space-group names.
They are only intended as comments.
;

loop_
_space_group_symop_operation_xyz
'x, y, z'
'-x+1/2, y+1/2, -z+1/2'
'-x, -y, -z'
'x-1/2, -y-1/2, z-1/2'

loop_
_atom_site_label
_atom_site_type_symbol
_atom_site_fract_x
_atom_site_fract_y
_atom_site_fract_z
_atom_site_U_iso_or_equiv
_atom_site_adp_type
_atom_site_occupancy
_atom_site_site_symmetry_order
_atom_site_calc_flag
_atom_site_refinement_flags_posn
_atom_site_refinement_flags_adp
_atom_site_refinement_flags_occupancy
_atom_site_disorder_assembly
_atom_site_disorder_group
Ga1 Ga 0.22262(2) 0.22498(2) 0.58395(2) 0.01613(7) Uani 1 1 d . . . . .
N1 N 0.29740(15) 0.14857(9) 0.53275(12) 0.0182(4) Uani 1 1 d . . . . .
N2 N 0.07315(15) 0.18634(9) 0.56451(12) 0.0169(4) Uani 1 1 d . . . . .
N3 N 0.26087(16) 0.36307(10) 0.52240(12) 0.0211(4) Uani 1 1 d . . . . .
H3 H 0.278556 0.366906 0.579330 0.025 Uiso 1 1 calc R U . . .
O1 O 0.3481(2) 0.35192(11) 0.69910(14) 0.0532(6) Uani 1 1 d . . . . .
O2 O 0.18985(15) 0.28927(9) 0.41807(11) 0.0287(4) Uani 1 1 d . . . . .
S1 S 0.34630(6) 0.29362(4) 0.76197(4) 0.03339(16) Uani 1 1 d . . . . .
C1 C 0.24549(19) 0.11669(12) 0.46405(15) 0.0220(5) Uani 1 1 d . . . . .
C2 C 0.13121(19) 0.12003(12) 0.44365(15) 0.0220(5) Uani 1 1 d . . . . .
H2 H 0.105088 0.101949 0.388086 0.026 Uiso 1 1 calc R U . . .
C3 C 0.05032(18) 0.14670(11) 0.49485(14) 0.0194(4) Uani 1 1 d . . . . .
C4 C -0.06843(19) 0.12794(13) 0.46889(16) 0.0267(5) Uani 1 1 d . . . . .
H4A H -0.099417 0.104011 0.517726 0.040 Uiso 1 1 calc R U . . .
H4B H -0.071490 0.098545 0.416919 0.040 Uiso 1 1 calc R U . . .
H4C H -0.111462 0.169072 0.455171 0.040 Uiso 1 1 calc R U . . .
C5 C 0.3118(2) 0.07446(15) 0.40432(19) 0.0370(7) Uani 1 1 d . . . . .
H5A H 0.344679 0.103907 0.361586 0.056 Uiso 1 1 calc R U . . .
H5B H 0.263164 0.041376 0.372970 0.056 Uiso 1 1 calc R U . . .
H5C H 0.370691 0.050692 0.439653 0.056 Uiso 1 1 calc R U . . .
C6 C 0.41019(19) 0.13239(12) 0.56236(15) 0.0207(5) Uani 1 1 d . . . . .
C7 C 0.4294(2) 0.08298(12) 0.62901(17) 0.0264(5) Uani 1 1 d . . . . .
C8 C 0.5386(2) 0.07183(14) 0.66189(18) 0.0327(6) Uani 1 1 d . . . . .
H8 H 0.553389 0.038858 0.706645 0.039 Uiso 1 1 calc R U . . .
C9 C 0.6252(2) 0.10737(15) 0.6311(2) 0.0358(6) Uani 1 1 d . . . . .
H9 H 0.698635 0.099106 0.655010 0.043 Uiso 1 1 calc R U . . .
C10 C 0.6056(2) 0.15466(14) 0.56610(19) 0.0335(6) Uani 1 1 d . . . . .
H10 H 0.666104 0.178734 0.545127 0.040 Uiso 1 1 calc R U . . .
C11 C 0.4981(2) 0.16830(12) 0.52980(17) 0.0261(5) Uani 1 1 d . . . . .
C12 C 0.4812(2) 0.22192(14) 0.45847(18) 0.0310(6) Uani 1 1 d . . . . .
H12 H 0.400850 0.222744 0.437907 0.037 Uiso 1 1 calc R U . . .
C13 C 0.5127(2) 0.29191(15) 0.4952(2) 0.0415(7) Uani 1 1 d . . . . .
H13A H 0.471863 0.301021 0.547088 0.062 Uiso 1 1 calc R U . . .
H13B H 0.494107 0.326302 0.450155 0.062 Uiso 1 1 calc R U . . .
H13C H 0.592338 0.293250 0.512050 0.062 Uiso 1 1 calc R U . . .
C14 C 0.5472(2) 0.20476(17) 0.3788(2) 0.0426(7) Uani 1 1 d . . . . .
H14A H 0.626285 0.202902 0.397701 0.064 Uiso 1 1 calc R U . . .
H14B H 0.534247 0.239695 0.333543 0.064 Uiso 1 1 calc R U . . .
H14C H 0.523147 0.160786 0.354627 0.064 Uiso 1 1 calc R U . . .
C15 C 0.3368(2) 0.04120(15) 0.6634(2) 0.0387(7) Uani 1 1 d . . . . .
H15 H 0.267664 0.068894 0.656637 0.046 Uiso 1 1 calc R U . . .
C16 C 0.3567(4) 0.0226(2) 0.7602(2) 0.0679(11) Uani 1 1 d . . . . .
H16A H 0.419843 -0.008345 0.767988 0.102 Uiso 1 1 calc R U . . .
H16B H 0.290675 0.000568 0.780019 0.102 Uiso 1 1 calc R U . . .
H16C H 0.372589 0.063704 0.794928 0.102 Uiso 1 1 calc R U . . .
C17 C 0.3168(4) -0.0226(2) 0.6097(3) 0.0773(13) Uani 1 1 d . . . . .
H17A H 0.295767 -0.010585 0.548229 0.116 Uiso 1 1 calc R U . . .
H17B H 0.257140 -0.048758 0.633352 0.116 Uiso 1 1 calc R U . . .
H17C H 0.384573 -0.049806 0.612679 0.116 Uiso 1 1 calc R U . . .
C18 C -0.01320(17) 0.20305(12) 0.62134(14) 0.0185(4) Uani 1 1 d . . . . .
C19 C -0.03255(19) 0.15901(12) 0.69131(15) 0.0221(5) Uani 1 1 d . . . . .
C20 C -0.1177(2) 0.17509(14) 0.74439(16) 0.0294(6) Uani 1 1 d . . . . .
H20 H -0.133011 0.145426 0.791024 0.035 Uiso 1 1 calc R U . . .
C21 C -0.1805(2) 0.23326(15) 0.73076(17) 0.0316(6) Uani 1 1 d . . . . .
H21 H -0.238482 0.243136 0.767334 0.038 Uiso 1 1 calc R U . . .
C22 C -0.1578(2) 0.27671(14) 0.66340(17) 0.0299(5) Uani 1 1 d . . . . .
H22 H -0.199802 0.317079 0.654979 0.036 Uiso 1 1 calc R U . . .
C23 C -0.07469(19) 0.26281(12) 0.60737(15) 0.0226(5) Uani 1 1 d . . . . .
C24 C -0.0525(2) 0.31293(13) 0.53496(18) 0.0295(6) Uani 1 1 d . . . . .
H24 H 0.006016 0.293272 0.499763 0.035 Uiso 1 1 calc R U . . .
C25 C -0.0090(3) 0.37988(15) 0.5740(2) 0.0462(8) Uani 1 1 d . . . . .
H25A H -0.066392 0.401305 0.606506 0.069 Uiso 1 1 calc R U . . .
H25B H 0.010693 0.409915 0.526483 0.069 Uiso 1 1 calc R U . . .
H25C H 0.056595 0.371348 0.614222 0.069 Uiso 1 1 calc R U . . .
C26 C -0.1559(2) 0.32528(16) 0.4722(2) 0.0409(7) Uani 1 1 d . . . . .
H26A H -0.184483 0.281897 0.449046 0.061 Uiso 1 1 calc R U . . .
H26B H -0.136594 0.354056 0.423253 0.061 Uiso 1 1 calc R U . . .
H26C H -0.212723 0.347744 0.504216 0.061 Uiso 1 1 calc R U . . .
C27 C 0.0368(2) 0.09603(13) 0.70999(16) 0.0285(5) Uani 1 1 d . . . . .
H27 H 0.104568 0.100173 0.676788 0.034 Uiso 1 1 calc R U . . .
C28 C -0.0231(3) 0.03145(15) 0.6791(2) 0.0475(8) Uani 1 1 d . . . . .
H28A H -0.093654 0.028333 0.706238 0.071 Uiso 1 1 calc R U . . .
H28B H 0.022826 -0.007854 0.696386 0.071 Uiso 1 1 calc R U . . .
H28C H -0.036972 0.032376 0.614843 0.071 Uiso 1 1 calc R U . . .
C29 C 0.0746(3) 0.08877(15) 0.80771(19) 0.0411(7) Uani 1 1 d . . . . .
H29A H 0.112591 0.130210 0.828460 0.062 Uiso 1 1 calc R U . . .
H29B H 0.125384 0.050303 0.815796 0.062 Uiso 1 1 calc R U . . .
H29C H 0.010133 0.081144 0.841495 0.062 Uiso 1 1 calc R U . . .
C30 C 0.22390(18) 0.30092(12) 0.49474(15) 0.0194(4) Uani 1 1 d . . . . .
C31 C 0.27465(19) 0.42196(12) 0.47237(15) 0.0215(5) Uani 1 1 d . . . . .
C32 C 0.2229(2) 0.43279(12) 0.38831(16) 0.0248(5) Uani 1 1 d . . . . .
H32 H 0.173683 0.399933 0.361887 0.030 Uiso 1 1 calc R U . . .
C33 C 0.2442(2) 0.49210(13) 0.34398(18) 0.0304(6) Uani 1 1 d . . . . .
H33 H 0.209052 0.499363 0.286819 0.037 Uiso 1 1 calc R U . . .
C34 C 0.3151(2) 0.54087(13) 0.38067(18) 0.0301(6) Uani 1 1 d . . . . .
H34 H 0.330225 0.580679 0.348759 0.036 Uiso 1 1 calc R U . . .
C35 C 0.3637(2) 0.53059(13) 0.46484(19) 0.0345(6) Uani 1 1 d . . . . .
H35 H 0.410816 0.564258 0.491812 0.041 Uiso 1 1 calc R U . . .
C36 C 0.3441(2) 0.47186(13) 0.50979(17) 0.0307(6) Uani 1 1 d . . . . .
H36 H 0.378660 0.465336 0.567304 0.037 Uiso 1 1 calc R U . . .
C37 C 0.2552(2) 0.23062(14) 0.71463(15) 0.0296(6) Uani 1 1 d . . . . .
H37A H 0.183495 0.236237 0.740858 0.036 Uiso 1 1 calc R U . . .
H37B H 0.285178 0.186155 0.734552 0.036 Uiso 1 1 calc R U . . .
C38 C 0.4749(3) 0.25095(19) 0.7566(2) 0.0511(8) Uani 1 1 d . . . . .
H38A H 0.482161 0.235436 0.696164 0.077 Uiso 1 1 calc R U . . .
H38B H 0.477735 0.211952 0.796435 0.077 Uiso 1 1 calc R U . . .
H38C H 0.535661 0.281989 0.774207 0.077 Uiso 1 1 calc R U . . .

loop_
_atom_site_aniso_label
_atom_site_aniso_U_11
_atom_site_aniso_U_22
_atom_site_aniso_U_33
_atom_site_aniso_U_23
_atom_site_aniso_U_13
_atom_site_aniso_U_12
Ga1 0.01564(12) 0.01746(12) 0.01523(11) -0.00251(9) 0.00082(8) -0.00107(10)
N1 0.0164(9) 0.0165(9) 0.0215(9) -0.0026(7) 0.0000(7) 0.0018(7)
N2 0.0152(9) 0.0188(9) 0.0166(8) -0.0006(7) 0.0002(7) -0.0014(7)
N3 0.0257(10) 0.0201(10) 0.0170(9) -0.0011(8) -0.0007(8) -0.0021(8)
O1 0.0828(17) 0.0361(12) 0.0366(11) 0.0001(9) -0.0233(11) -0.0176(11)
O2 0.0414(10) 0.0261(9) 0.0183(8) -0.0021(7) 0.0007(7) -0.0070(8)
S1 0.0394(4) 0.0379(4) 0.0215(3) -0.0085(3) -0.0065(3) -0.0052(3)
C1 0.0254(12) 0.0175(11) 0.0232(11) -0.0050(9) 0.0020(9) 0.0002(9)
C2 0.0226(12) 0.0242(12) 0.0185(11) -0.0059(9) -0.0020(9) -0.0001(9)
C3 0.0190(11) 0.0197(11) 0.0187(10) 0.0005(9) -0.0036(8) -0.0006(9)
C4 0.0206(12) 0.0341(14) 0.0245(12) -0.0041(10) -0.0032(9) -0.0039(10)
C5 0.0285(13) 0.0421(16) 0.0401(15) -0.0210(13) 0.0012(11) 0.0068(12)
C6 0.0190(11) 0.0191(11) 0.0237(11) -0.0053(9) -0.0007(9) 0.0031(9)
C7 0.0256(12) 0.0224(12) 0.0309(13) -0.0015(10) 0.0002(10) 0.0048(10)
C8 0.0305(14) 0.0298(14) 0.0364(14) 0.0011(11) -0.0060(11) 0.0087(11)
C9 0.0211(13) 0.0379(15) 0.0465(16) -0.0043(13) -0.0101(11) 0.0044(11)
C10 0.0187(12) 0.0325(14) 0.0490(17) -0.0016(12) 0.0003(11) -0.0018(10)
C11 0.0205(12) 0.0240(13) 0.0335(13) -0.0032(10) 0.0003(10) 0.0019(9)
C12 0.0205(12) 0.0325(14) 0.0408(15) 0.0065(12) 0.0073(10) 0.0021(11)
C13 0.0305(15) 0.0306(15) 0.065(2) 0.0059(14) 0.0115(14) -0.0014(12)
C14 0.0351(16) 0.0494(18) 0.0447(17) 0.0134(14) 0.0131(13) 0.0086(13)
C15 0.0289(14) 0.0358(16) 0.0516(18) 0.0190(13) 0.0044(13) 0.0080(12)
C16 0.090(3) 0.062(2) 0.054(2) 0.0222(19) 0.019(2) -0.006(2)
C17 0.079(3) 0.065(3) 0.085(3) 0.004(2) -0.007(2) -0.045(2)
C18 0.0131(10) 0.0249(11) 0.0173(10) -0.0027(9) 0.0008(8) -0.0036(8)
C19 0.0202(11) 0.0264(12) 0.0196(11) 0.0010(9) 0.0012(9) -0.0072(9)
C20 0.0239(12) 0.0431(16) 0.0213(12) 0.0038(11) 0.0037(10) -0.0072(11)
C21 0.0200(12) 0.0488(17) 0.0268(12) -0.0038(12) 0.0078(10) -0.0002(11)
C22 0.0201(12) 0.0382(15) 0.0316(13) -0.0009(12) 0.0038(10) 0.0044(11)
C23 0.0182(11) 0.0267(13) 0.0233(11) 0.0001(9) 0.0033(9) 0.0008(9)
C24 0.0245(13) 0.0287(13) 0.0365(14) 0.0064(11) 0.0101(11) 0.0083(10)
C25 0.0391(17) 0.0319(16) 0.070(2) 0.0047(15) 0.0168(15) -0.0003(13)
C26 0.0361(16) 0.0480(18) 0.0393(16) 0.0127(14) 0.0065(13) 0.0141(13)
C27 0.0317(13) 0.0283(13) 0.0262(12) 0.0072(10) 0.0081(10) -0.0009(11)
C28 0.072(2) 0.0318(16) 0.0375(16) -0.0023(13) -0.0024(15) 0.0014(15)
C29 0.0500(18) 0.0360(16) 0.0357(15) 0.0083(13) -0.0068(13) -0.0001(13)
C30 0.0165(10) 0.0197(11) 0.0226(11) -0.0032(9) 0.0050(8) 0.0000(9)
C31 0.0206(11) 0.0188(11) 0.0253(11) -0.0021(9) 0.0034(9) 0.0027(9)
C32 0.0245(12) 0.0239(12) 0.0255(12) 0.0005(10) -0.0013(10) -0.0036(10)
C33 0.0311(14) 0.0289(13) 0.0306(13) 0.0033(11) -0.0021(11) 0.0007(11)
C34 0.0324(14) 0.0191(12) 0.0393(15) 0.0022(11) 0.0051(11) 0.0001(10)
C35 0.0399(15) 0.0198(12) 0.0426(16) -0.0035(11) -0.0045(12) -0.0051(11)
C36 0.0397(15) 0.0209(12) 0.0303(13) -0.0036(10) -0.0052(11) -0.0032(11)
C37 0.0304(13) 0.0403(15) 0.0177(11) -0.0062(11) -0.0009(10) -0.0075(11)
C38 0.0345(16) 0.066(2) 0.0507(19) -0.0121(17) -0.0079(14) -0.0010(15)

loop_
_atom_type_symbol
_atom_type_description
_atom_type_scat_dispersion_real
_atom_type_scat_dispersion_imag
_atom_type_scat_source
C C 0.0033 0.0016 'International Tables Vol C Tables 4.2.6.8 and 6.1.1.4'
H H 0.0000 0.0000 'International Tables Vol C Tables 4.2.6.8 and 6.1.1.4'
Ga Ga 0.2307 1.6083 'International Tables Vol C Tables 4.2.6.8 and 6.1.1.4'
N N 0.0061 0.0033 'International Tables Vol C Tables 4.2.6.8 and 6.1.1.4'
O O 0.0106 0.0060 'International Tables Vol C Tables 4.2.6.8 and 6.1.1.4'
S S 0.1246 0.1234 'International Tables Vol C Tables 4.2.6.8 and 6.1.1.4'

loop_
_geom_angle_atom_site_label_1
_geom_angle_atom_site_label_2
_geom_angle_atom_site_label_3
_geom_angle
_geom_angle_site_symmetry_1
_geom_angle_site_symmetry_3
_geom_angle_publ_flag
N1 Ga1 N2 95.17(8) . . ?
N1 Ga1 C37 112.17(10) . . ?
N2 Ga1 C37 106.28(9) . . ?
N1 Ga1 C30 106.13(8) . . ?
N2 Ga1 C30 103.96(8) . . ?
C37 Ga1 C30 127.89(10) . . ?
C1 N1 C6 121.21(19) . . ?
C1 N1 Ga1 118.13(15) . . ?
C6 N1 Ga1 120.29(14) . . ?
C3 N2 C18 119.69(18) . . ?
C3 N2 Ga1 118.78(15) . . ?
C18 N2 Ga1 121.45(14) . . ?
C30 N3 C31 128.89(19) . . ?
C30 N3 H3 115.6 . . ?
C31 N3 H3 115.6 . . ?
O1 S1 C38 106.23(17) . . ?
O1 S1 C37 108.55(12) . . ?
C38 S1 C37 99.71(15) . . ?
N1 C1 C2 123.4(2) . . ?
N1 C1 C5 119.4(2) . . ?
C2 C1 C5 117.2(2) . . ?
C1 C2 C3 128.2(2) . . ?
C1 C2 H2 115.9 . . ?
C3 C2 H2 115.9 . . ?
N2 C3 C2 123.6(2) . . ?
N2 C3 C4 119.3(2) . . ?
C2 C3 C4 117.1(2) . . ?
C3 C4 H4A 109.5 . . ?
C3 C4 H4B 109.5 . . ?
H4A C4 H4B 109.5 . . ?
C3 C4 H4C 109.5 . . ?
H4A C4 H4C 109.5 . . ?
H4B C4 H4C 109.5 . . ?
C1 C5 H5A 109.5 . . ?
C1 C5 H5B 109.5 . . ?
H5A C5 H5B 109.5 . . ?
C1 C5 H5C 109.5 . . ?
H5A C5 H5C 109.5 . . ?
H5B C5 H5C 109.5 . . ?
C11 C6 C7 121.0(2) . . ?
C11 C6 N1 120.3(2) . . ?
C7 C6 N1 118.5(2) . . ?
C8 C7 C6 117.7(2) . . ?
C8 C7 C15 119.7(2) . . ?
C6 C7 C15 122.5(2) . . ?
C9 C8 C7 121.7(3) . . ?
C9 C8 H8 119.2 . . ?
C7 C8 H8 119.2 . . ?
C10 C9 C8 120.0(2) . . ?
C10 C9 H9 120.0 . . ?
C8 C9 H9 120.0 . . ?
C9 C10 C11 121.4(3) . . ?
C9 C10 H10 119.3 . . ?
C11 C10 H10 119.3 . . ?
C10 C11 C6 118.2(2) . . ?
C10 C11 C12 119.1(2) . . ?
C6 C11 C12 122.7(2) . . ?
C11 C12 C13 110.7(2) . . ?
C11 C12 C14 111.0(2) . . ?
C13 C12 C14 110.9(2) . . ?
C11 C12 H12 108.0 . . ?
C13 C12 H12 108.0 . . ?
C14 C12 H12 108.0 . . ?
C12 C13 H13A 109.5 . . ?
C12 C13 H13B 109.5 . . ?
H13A C13 H13B 109.5 . . ?
C12 C13 H13C 109.5 . . ?
H13A C13 H13C 109.5 . . ?
H13B C13 H13C 109.5 . . ?
C12 C14 H14A 109.5 . . ?
C12 C14 H14B 109.5 . . ?
H14A C14 H14B 109.5 . . ?
C12 C14 H14C 109.5 . . ?
H14A C14 H14C 109.5 . . ?
H14B C14 H14C 109.5 . . ?
C17 C15 C16 109.3(3) . . ?
C17 C15 C7 111.0(3) . . ?
C16 C15 C7 113.5(3) . . ?
C17 C15 H15 107.6 . . ?
C16 C15 H15 107.6 . . ?
C7 C15 H15 107.6 . . ?
C15 C16 H16A 109.5 . . ?
C15 C16 H16B 109.5 . . ?
H16A C16 H16B 109.5 . . ?
C15 C16 H16C 109.5 . . ?
H16A C16 H16C 109.5 . . ?
H16B C16 H16C 109.5 . . ?
C15 C17 H17A 109.5 . . ?
C15 C17 H17B 109.5 . . ?
H17A C17 H17B 109.5 . . ?
C15 C17 H17C 109.5 . . ?
H17A C17 H17C 109.5 . . ?
H17B C17 H17C 109.5 . . ?
C23 C18 C19 121.1(2) . . ?
C23 C18 N2 120.1(2) . . ?
C19 C18 N2 118.8(2) . . ?
C20 C19 C18 118.1(2) . . ?
C20 C19 C27 120.2(2) . . ?
C18 C19 C27 121.8(2) . . ?
C21 C20 C19 121.6(2) . . ?
C21 C20 H20 119.2 . . ?
C19 C20 H20 119.2 . . ?
C22 C21 C20 119.3(2) . . ?
C22 C21 H21 120.4 . . ?
C20 C21 H21 120.4 . . ?
C21 C22 C23 121.7(2) . . ?
C21 C22 H22 119.2 . . ?
C23 C22 H22 119.2 . . ?
C22 C23 C18 118.2(2) . . ?
C22 C23 C24 119.4(2) . . ?
C18 C23 C24 122.4(2) . . ?
C23 C24 C25 110.9(2) . . ?
C23 C24 C26 111.9(2) . . ?
C25 C24 C26 110.2(2) . . ?
C23 C24 H24 107.9 . . ?
C25 C24 H24 107.9 . . ?
C26 C24 H24 107.9 . . ?
C24 C25 H25A 109.5 . . ?
C24 C25 H25B 109.5 . . ?
H25A C25 H25B 109.5 . . ?
C24 C25 H25C 109.5 . . ?
H25A C25 H25C 109.5 . . ?
H25B C25 H25C 109.5 . . ?
C24 C26 H26A 109.5 . . ?
C24 C26 H26B 109.5 . . ?
H26A C26 H26B 109.5 . . ?
C24 C26 H26C 109.5 . . ?
H26A C26 H26C 109.5 . . ?
H26B C26 H26C 109.5 . . ?
C19 C27 C28 112.6(2) . . ?
C19 C27 C29 112.3(2) . . ?
C28 C27 C29 108.7(2) . . ?
C19 C27 H27 107.6 . . ?
C28 C27 H27 107.6 . . ?
C29 C27 H27 107.6 . . ?
C27 C28 H28A 109.5 . . ?
C27 C28 H28B 109.5 . . ?
H28A C28 H28B 109.5 . . ?
C27 C28 H28C 109.5 . . ?
H28A C28 H28C 109.5 . . ?
H28B C28 H28C 109.5 . . ?
C27 C29 H29A 109.5 . . ?
C27 C29 H29B 109.5 . . ?
H29A C29 H29B 109.5 . . ?
C27 C29 H29C 109.5 . . ?
H29A C29 H29C 109.5 . . ?
H29B C29 H29C 109.5 . . ?
O2 C30 N3 122.7(2) . . ?
O2 C30 Ga1 118.58(17) . . ?
N3 C30 Ga1 118.70(16) . . ?
C36 C31 C32 118.8(2) . . ?
C36 C31 N3 117.3(2) . . ?
C32 C31 N3 123.9(2) . . ?
C33 C32 C31 119.2(2) . . ?
C33 C32 H32 120.4 . . ?
C31 C32 H32 120.4 . . ?
C34 C33 C32 121.8(2) . . ?
C34 C33 H33 119.1 . . ?
C32 C33 H33 119.1 . . ?
C33 C34 C35 118.7(2) . . ?
C33 C34 H34 120.7 . . ?
C35 C34 H34 120.7 . . ?
C36 C35 C34 120.4(2) . . ?
C36 C35 H35 119.8 . . ?
C34 C35 H35 119.8 . . ?
C35 C36 C31 121.1(2) . . ?
C35 C36 H36 119.5 . . ?
C31 C36 H36 119.5 . . ?
S1 C37 Ga1 120.69(14) . . ?
S1 C37 H37A 107.2 . . ?
Ga1 C37 H37A 107.2 . . ?
S1 C37 H37B 107.2 . . ?
Ga1 C37 H37B 107.2 . . ?
H37A C37 H37B 106.8 . . ?
S1 C38 H38A 109.5 . . ?
S1 C38 H38B 109.5 . . ?
H38A C38 H38B 109.5 . . ?
S1 C38 H38C 109.5 . . ?
H38A C38 H38C 109.5 . . ?
H38B C38 H38C 109.5 . . ?

loop_
_geom_bond_atom_site_label_1
_geom_bond_atom_site_label_2
_geom_bond_distance
_geom_bond_site_symmetry_2
_geom_bond_publ_flag
Ga1 N1 1.9543(18) . ?
Ga1 N2 1.9678(18) . ?
Ga1 C37 2.001(2) . ?
Ga1 C30 2.025(2) . ?
N1 C1 1.336(3) . ?
N1 C6 1.443(3) . ?
N2 C3 1.331(3) . ?
N2 C18 1.447(3) . ?
N3 C30 1.363(3) . ?
N3 C31 1.408(3) . ?
N3 H3 0.8800 . ?
O1 S1 1.499(2) . ?
O2 C30 1.230(3) . ?
S1 C38 1.780(3) . ?
S1 C37 1.780(3) . ?
C1 C2 1.398(3) . ?
C1 C5 1.511(3) . ?
C2 C3 1.402(3) . ?
C2 H2 0.9500 . ?
C3 C4 1.510(3) . ?
C4 H4A 0.9800 . ?
C4 H4B 0.9800 . ?
C4 H4C 0.9800 . ?
C5 H5A 0.9800 . ?
C5 H5B 0.9800 . ?
C5 H5C 0.9800 . ?
C6 C11 1.402(3) . ?
C6 C7 1.415(3) . ?
C7 C8 1.397(3) . ?
C7 C15 1.518(4) . ?
C8 C9 1.375(4) . ?
C8 H8 0.9500 . ?
C9 C10 1.369(4) . ?
C9 H9 0.9500 . ?
C10 C11 1.402(3) . ?
C10 H10 0.9500 . ?
C11 C12 1.520(4) . ?
C12 C13 1.530(4) . ?
C12 C14 1.541(4) . ?
C12 H12 1.0000 . ?
C13 H13A 0.9800 . ?
C13 H13B 0.9800 . ?
C13 H13C 0.9800 . ?
C14 H14A 0.9800 . ?
C14 H14B 0.9800 . ?
C14 H14C 0.9800 . ?
C15 C17 1.513(5) . ?
C15 C16 1.519(5) . ?
C15 H15 1.0000 . ?
C16 H16A 0.9800 . ?
C16 H16B 0.9800 . ?
C16 H16C 0.9800 . ?
C17 H17A 0.9800 . ?
C17 H17B 0.9800 . ?
C17 H17C 0.9800 . ?
C18 C23 1.404(3) . ?
C18 C19 1.409(3) . ?
C19 C20 1.396(3) . ?
C19 C27 1.517(3) . ?
C20 C21 1.386(4) . ?
C20 H20 0.9500 . ?
C21 C22 1.382(4) . ?
C21 H21 0.9500 . ?
C22 C23 1.396(3) . ?
C22 H22 0.9500 . ?
C23 C24 1.521(3) . ?
C24 C25 1.528(4) . ?
C24 C26 1.537(4) . ?
C24 H24 1.0000 . ?
C25 H25A 0.9800 . ?
C25 H25B 0.9800 . ?
C25 H25C 0.9800 . ?
C26 H26A 0.9800 . ?
C26 H26B 0.9800 . ?
C26 H26C 0.9800 . ?
C27 C28 1.525(4) . ?
C27 C29 1.529(4) . ?
C27 H27 1.0000 . ?
C28 H28A 0.9800 . ?
C28 H28B 0.9800 . ?
C28 H28C 0.9800 . ?
C29 H29A 0.9800 . ?
C29 H29B 0.9800 . ?
C29 H29C 0.9800 . ?
C31 C36 1.390(3) . ?
C31 C32 1.398(3) . ?
C32 C33 1.387(4) . ?
C32 H32 0.9500 . ?
C33 C34 1.381(4) . ?
C33 H33 0.9500 . ?
C34 C35 1.384(4) . ?
C34 H34 0.9500 . ?
C35 C36 1.377(4) . ?
C35 H35 0.9500 . ?
C36 H36 0.9500 . ?
C37 H37A 0.9900 . ?
C37 H37B 0.9900 . ?
C38 H38A 0.9800 . ?
C38 H38B 0.9800 . ?
C38 H38C 0.9800 . ?

loop_
_geom_torsion_atom_site_label_1
_geom_torsion_atom_site_label_2
_geom_torsion_atom_site_label_3
_geom_torsion_atom_site_label_4
_geom_torsion
_geom_torsion_site_symmetry_1
_geom_torsion_site_symmetry_2
_geom_torsion_site_symmetry_3
_geom_torsion_site_symmetry_4
_geom_torsion_publ_flag
C6 N1 C1 C2 166.5(2) . . . . ?
Ga1 N1 C1 C2 -20.4(3) . . . . ?
C6 N1 C1 C5 -13.5(3) . . . . ?
Ga1 N1 C1 C5 159.6(2) . . . . ?
N1 C1 C2 C3 -10.4(4) . . . . ?
C5 C1 C2 C3 169.5(3) . . . . ?
C18 N2 C3 C2 -170.5(2) . . . . ?
Ga1 N2 C3 C2 12.8(3) . . . . ?
C18 N2 C3 C4 8.6(3) . . . . ?
Ga1 N2 C3 C4 -168.05(16) . . . . ?
C1 C2 C3 N2 14.8(4) . . . . ?
C1 C2 C3 C4 -164.3(2) . . . . ?
C1 N1 C6 C11 92.0(3) . . . . ?
Ga1 N1 C6 C11 -81.0(2) . . . . ?
C1 N1 C6 C7 -92.3(3) . . . . ?
Ga1 N1 C6 C7 94.7(2) . . . . ?
C11 C6 C7 C8 0.7(4) . . . . ?
N1 C6 C7 C8 -175.0(2) . . . . ?
C11 C6 C7 C15 -177.6(2) . . . . ?
N1 C6 C7 C15 6.7(4) . . . . ?
C6 C7 C8 C9 0.1(4) . . . . ?
C15 C7 C8 C9 178.4(3) . . . . ?
C7 C8 C9 C10 -0.6(4) . . . . ?
C8 C9 C10 C11 0.3(4) . . . . ?
C9 C10 C11 C6 0.4(4) . . . . ?
C9 C10 C11 C12 179.3(3) . . . . ?
C7 C6 C11 C10 -1.0(4) . . . . ?
N1 C6 C11 C10 174.6(2) . . . . ?
C7 C6 C11 C12 -179.8(2) . . . . ?
N1 C6 C11 C12 -4.2(4) . . . . ?
C10 C11 C12 C13 -65.4(3) . . . . ?
C6 C11 C12 C13 113.4(3) . . . . ?
C10 C11 C12 C14 58.2(3) . . . . ?
C6 C11 C12 C14 -123.0(3) . . . . ?
C8 C7 C15 C17 -89.5(3) . . . . ?
C6 C7 C15 C17 88.8(3) . . . . ?
C8 C7 C15 C16 34.1(4) . . . . ?
C6 C7 C15 C16 -147.6(3) . . . . ?
C3 N2 C18 C23 -93.9(3) . . . . ?
Ga1 N2 C18 C23 82.7(2) . . . . ?
C3 N2 C18 C19 87.3(3) . . . . ?
Ga1 N2 C18 C19 -96.1(2) . . . . ?
C23 C18 C19 C20 2.5(3) . . . . ?
N2 C18 C19 C20 -178.7(2) . . . . ?
C23 C18 C19 C27 -177.0(2) . . . . ?
N2 C18 C19 C27 1.9(3) . . . . ?
C18 C19 C20 C21 -1.4(4) . . . . ?
C27 C19 C20 C21 178.1(2) . . . . ?
C19 C20 C21 C22 -0.5(4) . . . . ?
C20 C21 C22 C23 1.4(4) . . . . ?
C21 C22 C23 C18 -0.4(4) . . . . ?
C21 C22 C23 C24 -179.3(2) . . . . ?
C19 C18 C23 C22 -1.6(3) . . . . ?
N2 C18 C23 C22 179.5(2) . . . . ?
C19 C18 C23 C24 177.3(2) . . . . ?
N2 C18 C23 C24 -1.6(3) . . . . ?
C22 C23 C24 C25 65.4(3) . . . . ?
C18 C23 C24 C25 -113.5(3) . . . . ?
C22 C23 C24 C26 -58.1(3) . . . . ?
C18 C23 C24 C26 123.0(3) . . . . ?
C20 C19 C27 C28 76.9(3) . . . . ?
C18 C19 C27 C28 -103.6(3) . . . . ?
C20 C19 C27 C29 -46.3(3) . . . . ?
C18 C19 C27 C29 133.2(2) . . . . ?
C31 N3 C30 O2 -4.6(4) . . . . ?
C31 N3 C30 Ga1 176.43(18) . . . . ?
C30 N3 C31 C36 -160.6(2) . . . . ?
C30 N3 C31 C32 19.4(4) . . . . ?
C36 C31 C32 C33 1.5(4) . . . . ?
N3 C31 C32 C33 -178.6(2) . . . . ?
C31 C32 C33 C34 -0.1(4) . . . . ?
C32 C33 C34 C35 -1.6(4) . . . . ?
C33 C34 C35 C36 2.0(4) . . . . ?
C34 C35 C36 C31 -0.6(4) . . . . ?
C32 C31 C36 C35 -1.1(4) . . . . ?
N3 C31 C36 C35 178.9(2) . . . . ?
O1 S1 C37 Ga1 24.4(2) . . . . ?
C38 S1 C37 Ga1 -86.5(2) . . . . ?
